data_4082393
loop_
_publ_author_name
'Komiyama, Yoko'
'Kuwabara, Junpei'
'Kanbara, Takaki'

_publ_section_title
;
 Deprotonation-Induced Structural Changes in SNS-Pincer Ruthenium
 Complexes with Secondary Thioamide Groups
;
_journal_issue 4
_journal_name_full Organometallics
_journal_page_first 885
_journal_paper_doi 10.1021/om400969p
_journal_volume 33
_journal_year 2014
_chemical_formula_moiety 'C23 H17 N3 O2 Ru S2'
_chemical_formula_sum 'C23 H17 N3 O2 Ru S2'
_chemical_formula_weight 532.60
_space_group_IT_number 2
_symmetry_cell_setting triclinic
_symmetry_Int_Tables_number 2
_symmetry_space_group_name_Hall '-P 1'
_symmetry_space_group_name_H-M 'P -1'
_atom_sites_solution_hydrogens geom
_atom_sites_solution_primary direct
_atom_sites_solution_secondary difmap
_cell_angle_alpha 93.3680(10)
_cell_angle_beta 96.9850(10)
_cell_angle_gamma 99.8360(10)
_cell_formula_units_Z 2
_cell_length_a 7.0547(5)
_cell_length_b 10.1851(7)
_cell_length_c 15.3630(10)
_cell_measurement_reflns_used 9915
_cell_measurement_temperature 90
_cell_measurement_theta_max 27.19
_cell_measurement_theta_min 2.34
_cell_volume 1076.00(13)
_computing_cell_refinement Unknown
_computing_data_collection Unknown
_computing_data_reduction Unknown
_computing_molecular_graphics 'CrystalStructure 4.0'
_computing_publication_material 'CrystalStructure 4.0 (Rigaku, 2010)'
_computing_structure_refinement 'SHELXL97 (Sheldrick, 2008)'
_computing_structure_solution 'SIR92 (Altomare, et al., 1994)'
_diffrn_ambient_temperature 90
_diffrn_detector_area_resol_mean 8.333
_diffrn_measured_fraction_theta_full 0.991
_diffrn_measured_fraction_theta_max 0.991
_diffrn_measurement_device_type 'Bruker APEX-II CCD'
_diffrn_measurement_method 'phi and omega scans'
_diffrn_radiation_monochromator 'Bruker Helios multilayer confocal mirror'
_diffrn_radiation_source 'Bruker TXS fine-focus rotating anode'
_diffrn_radiation_type 'Mo K\a'
_diffrn_radiation_wavelength 0.71069
_diffrn_reflns_av_R_equivalents 0.0138
_diffrn_reflns_limit_h_max 9
_diffrn_reflns_limit_h_min -8
_diffrn_reflns_limit_k_max 13
_diffrn_reflns_limit_k_min -13
_diffrn_reflns_limit_l_max 19
_diffrn_reflns_limit_l_min -19
_diffrn_reflns_number 12127
_diffrn_reflns_theta_full 27.10
_diffrn_reflns_theta_max 27.10
_diffrn_standards_number 0
_exptl_absorpt_coefficient_mu 0.949
_exptl_absorpt_correction_T_max 0.7455
_exptl_absorpt_correction_T_min 0.6823
_exptl_absorpt_correction_type empirical
_exptl_absorpt_process_details
; 
SADABS V2008/1 (Bruker AXS) 
;
_exptl_crystal_colour yellow
_exptl_crystal_density_diffrn 1.644
_exptl_crystal_density_method 'not measured'
_exptl_crystal_description nONE
_exptl_crystal_F_000 536.00
_exptl_crystal_size_max 0.120
_exptl_crystal_size_mid 0.070
_exptl_crystal_size_min 0.060
_refine_diff_density_max 0.390
_refine_diff_density_min -0.330
_refine_ls_extinction_method none
_refine_ls_goodness_of_fit_ref 1.060
_refine_ls_hydrogen_treatment constr
_refine_ls_number_parameters 280
_refine_ls_number_reflns 4687
_refine_ls_number_restraints 0
_refine_ls_R_factor_gt 0.0163
_refine_ls_shift/su_max 0.001
_refine_ls_structure_factor_coef Fsqd
_refine_ls_weighting_details 'w = 1/[\s^2^(Fo^2^)+(0.0137P)^2^+0.8673P] where P=(Fo^2^+2Fc^2^)/3'
_refine_ls_weighting_scheme calc
_refine_ls_wR_factor_ref 0.0415
_reflns_number_gt 4558
_reflns_number_total 4687
_reflns_threshold_expression F^2^>2.0\s(F^2^)
_cod_data_source_file om400969p_si_001.cif
_cod_data_source_block kmy311
_cod_database_code 4082393

loop_
_symmetry_equiv_pos_site_id
_symmetry_equiv_pos_as_xyz
1 +X,+Y,+Z
2 -X,-Y,-Z

loop_
_atom_site_label
_atom_site_type_symbol
_atom_site_fract_x
_atom_site_fract_y
_atom_site_fract_z
_atom_site_U_iso_or_equiv
_atom_site_adp_type
_atom_site_occupancy
_atom_site_symmetry_multiplicity
_atom_site_calc_flag
_atom_site_refinement_flags
Ru1 Ru 0.337575(15) 0.103391(10) 0.446996(7) 0.01012(4) Uani 1.0 2 d .
S1 S 0.37283(5) -0.00311(3) 0.58214(2) 0.01144(7) Uani 1.0 2 d .
S2 S 0.38129(5) 0.23619(3) 0.32658(2) 0.01473(7) Uani 1.0 2 d .
O1 O 0.04366(16) -0.10404(11) 0.32896(7) 0.0230(3) Uani 1.0 2 d .
O2 O 0.00141(15) 0.22971(10) 0.49029(8) 0.0237(3) Uani 1.0 2 d .
N1 N 0.54022(16) 0.25997(11) 0.51847(7) 0.0111(2) Uani 1.0 2 d .
N2 N 0.49532(18) 0.16094(12) 0.73367(8) 0.0151(3) Uani 1.0 2 d .
N3 N 0.64184(17) 0.47061(12) 0.34596(8) 0.0151(3) Uani 1.0 2 d .
C1 C 0.1563(2) -0.03041(14) 0.37527(9) 0.0155(3) Uani 1.0 2 d .
C2 C 0.1293(2) 0.18262(13) 0.47456(9) 0.0151(3) Uani 1.0 2 d .
C3 C 0.48926(19) 0.14545(13) 0.65117(9) 0.0128(3) Uani 1.0 2 d .
C4 C 0.56023(19) 0.36821(13) 0.38041(9) 0.0128(3) Uani 1.0 2 d .
C5 C 0.58981(19) 0.25806(13) 0.60638(9) 0.0123(3) Uani 1.0 2 d .
C6 C 0.7308(2) 0.35679(14) 0.65393(9) 0.0139(3) Uani 1.0 2 d .
C7 C 0.8197(2) 0.46122(14) 0.61069(9) 0.0145(3) Uani 1.0 2 d .
C8 C 0.76297(19) 0.46485(13) 0.52158(9) 0.0131(3) Uani 1.0 2 d .
C9 C 0.62261(19) 0.36351(13) 0.47665(9) 0.0116(3) Uani 1.0 2 d .
C10 C 0.4043(3) 0.05571(14) 0.78339(9) 0.0171(3) Uani 1.0 2 d .
C11 C 0.3986(2) 0.10745(14) 0.87744(9) 0.0155(3) Uani 1.0 2 d .
C12 C 0.2734(3) 0.03571(16) 0.92792(10) 0.0224(3) Uani 1.0 2 d .
C13 C 0.2716(3) 0.07813(18) 1.01551(11) 0.0259(4) Uani 1.0 2 d .
C14 C 0.3941(3) 0.19299(16) 1.05333(10) 0.0233(4) Uani 1.0 2 d .
C15 C 0.5196(3) 0.26581(16) 1.00376(10) 0.0241(4) Uani 1.0 2 d .
C16 C 0.5216(3) 0.22296(15) 0.91618(10) 0.0205(3) Uani 1.0 2 d .
C17 C 0.5923(2) 0.48562(15) 0.25232(9) 0.0166(3) Uani 1.0 2 d .
C18 C 0.7635(2) 0.47153(15) 0.20430(9) 0.0161(3) Uani 1.0 2 d .
C19 C 0.8438(3) 0.57423(16) 0.15660(9) 0.0197(3) Uani 1.0 2 d .
C20 C 0.9998(3) 0.56068(18) 0.11175(10) 0.0259(4) Uani 1.0 2 d .
C21 C 1.0789(3) 0.44579(19) 0.11513(10) 0.0273(4) Uani 1.0 2 d .
C22 C 1.0011(3) 0.34309(17) 0.16284(10) 0.0249(4) Uani 1.0 2 d .
C23 C 0.8438(3) 0.35558(15) 0.20700(10) 0.0195(3) Uani 1.0 2 d .
H6 H 0.8189 0.5352 0.4918 0.0157 Uiso 1.0 2 calc R
H7 H 0.9159 0.5277 0.6411 0.0173 Uiso 1.0 2 calc R
H8 H 0.7652 0.3529 0.7140 0.0166 Uiso 1.0 2 calc R
H10A H 0.5575 0.5727 0.2447 0.0200 Uiso 1.0 2 calc R
H10B H 0.4815 0.4179 0.2280 0.0200 Uiso 1.0 2 calc R
H12 H 0.7916 0.2862 0.2386 0.0234 Uiso 1.0 2 calc R
H13 H 1.0544 0.2657 0.1653 0.0298 Uiso 1.0 2 calc R
H14 H 1.1841 0.4373 0.0855 0.0327 Uiso 1.0 2 calc R
H15 H 1.0511 0.6292 0.0793 0.0310 Uiso 1.0 2 calc R
H16 H 0.7926 0.6525 0.1548 0.0236 Uiso 1.0 2 calc R
H17A H 0.4763 -0.0174 0.7834 0.0206 Uiso 1.0 2 calc R
H17B H 0.2730 0.0215 0.7552 0.0206 Uiso 1.0 2 calc R
H19 H 0.6063 0.2721 0.8832 0.0246 Uiso 1.0 2 calc R
H20 H 0.6024 0.3433 1.0290 0.0289 Uiso 1.0 2 calc R
H21 H 0.3924 0.2214 1.1118 0.0279 Uiso 1.0 2 calc R
H22 H 0.1875 0.0289 1.0487 0.0311 Uiso 1.0 2 calc R
H23 H 0.1898 -0.0415 0.9029 0.0269 Uiso 1.0 2 calc R

loop_
_atom_site_aniso_label
_atom_site_aniso_U_11
_atom_site_aniso_U_22
_atom_site_aniso_U_33
_atom_site_aniso_U_12
_atom_site_aniso_U_13
_atom_site_aniso_U_23
Ru1 0.00995(6) 0.00898(6) 0.01064(6) 0.00099(4) -0.00013(4) -0.00058(4)
S1 0.01202(15) 0.01021(15) 0.01155(15) 0.00071(11) 0.00179(11) -0.00020(11)
S2 0.01810(17) 0.01244(16) 0.01192(15) 0.00069(12) -0.00201(12) 0.00107(12)
O1 0.0188(6) 0.0179(6) 0.0280(6) 0.0012(5) -0.0061(5) -0.0067(5)
O2 0.0147(6) 0.0150(6) 0.0410(7) 0.0021(4) 0.0052(5) -0.0027(5)
N1 0.0108(5) 0.0107(6) 0.0116(6) 0.0025(4) 0.0011(4) -0.0002(4)
N2 0.0187(6) 0.0136(6) 0.0129(6) 0.0019(5) 0.0027(5) 0.0007(5)
N3 0.0158(6) 0.0160(6) 0.0139(6) 0.0029(5) 0.0027(5) 0.0023(5)
C1 0.0151(7) 0.0145(7) 0.0176(7) 0.0053(6) 0.0016(6) 0.0016(6)
C2 0.0143(7) 0.0095(7) 0.0189(7) -0.0023(5) -0.0007(6) -0.0006(5)
C3 0.0121(6) 0.0113(7) 0.0147(7) 0.0020(5) 0.0011(5) -0.0008(5)
C4 0.0123(6) 0.0125(7) 0.0139(7) 0.0039(5) 0.0016(5) -0.0005(5)
C5 0.0127(6) 0.0118(7) 0.0128(7) 0.0037(5) 0.0021(5) -0.0005(5)
C6 0.0155(7) 0.0142(7) 0.0115(6) 0.0034(5) 0.0004(5) -0.0018(5)
C7 0.0129(7) 0.0116(7) 0.0175(7) 0.0008(5) 0.0004(5) -0.0034(5)
C8 0.0129(7) 0.0101(6) 0.0167(7) 0.0020(5) 0.0040(5) 0.0004(5)
C9 0.0115(6) 0.0113(6) 0.0129(7) 0.0043(5) 0.0027(5) 0.0005(5)
C10 0.0226(8) 0.0146(7) 0.0133(7) 0.0003(6) 0.0034(6) 0.0008(5)
C11 0.0179(7) 0.0166(7) 0.0129(7) 0.0056(6) 0.0017(5) 0.0018(5)
C12 0.0220(8) 0.0236(8) 0.0201(8) -0.0004(6) 0.0041(6) -0.0006(6)
C13 0.0249(9) 0.0342(9) 0.0198(8) 0.0036(7) 0.0089(7) 0.0041(7)
C14 0.0290(9) 0.0292(9) 0.0136(7) 0.0117(7) 0.0029(6) -0.0016(6)
C15 0.0297(9) 0.0229(8) 0.0169(8) 0.0025(7) -0.0023(6) -0.0029(6)
C16 0.0233(8) 0.0211(8) 0.0158(7) 0.0010(6) 0.0018(6) 0.0024(6)
C17 0.0187(7) 0.0172(7) 0.0142(7) 0.0031(6) 0.0016(6) 0.0041(6)
C18 0.0162(7) 0.0193(7) 0.0111(7) 0.0013(6) -0.0012(5) -0.0004(5)
C19 0.0202(8) 0.0223(8) 0.0153(7) 0.0020(6) -0.0006(6) 0.0031(6)
C20 0.0211(8) 0.0378(10) 0.0163(8) -0.0018(7) 0.0019(6) 0.0053(7)
C21 0.0175(8) 0.0483(11) 0.0153(8) 0.0066(7) 0.0011(6) -0.0031(7)
C22 0.0229(8) 0.0316(9) 0.0195(8) 0.0109(7) -0.0041(6) -0.0062(7)
C23 0.0213(8) 0.0200(8) 0.0156(7) 0.0030(6) -0.0016(6) -0.0003(6)

loop_
_atom_type_symbol
_atom_type_description
_atom_type_scat_dispersion_real
_atom_type_scat_dispersion_imag
_atom_type_scat_source
C C 0.0033 0.0016
;
International Tables for Crystallography
(1992, Vol. C, Tables 4.2.6.8 and 6.1.1.4)
;
H H 0.0000 0.0000
;
International Tables for Crystallography
(1992, Vol. C, Table 6.1.1.4)
;
O O 0.0106 0.0060
;
International Tables for Crystallography
(1992, Vol. C, Tables 4.2.6.8 and 6.1.1.4)
;
S S 0.1246 0.1234
;
International Tables for Crystallography
(1992, Vol. C, Tables 4.2.6.8 and 6.1.1.4)
;
Ru Ru -1.2594 0.8363
;
International Tables for Crystallography
(1992, Vol. C, Tables 4.2.6.8 and 6.1.1.4)
;
N N 0.0061 0.0033
;
International Tables for Crystallography
(1992, Vol. C, Tables 4.2.6.8 and 6.1.1.4)
;

loop_
_geom_angle_atom_site_label_1
_geom_angle_atom_site_label_2
_geom_angle_atom_site_label_3
_geom_angle
_geom_angle_publ_flag
_geom_angle_site_symmetry_1
_geom_angle_site_symmetry_3
S1 Ru1 S1 83.315(12) yes . 2_656
S1 Ru1 S2 165.906(12) yes . .
S1 Ru1 N1 83.37(4) yes . .
S1 Ru1 C1 100.81(5) yes . .
S1 Ru1 C2 94.86(5) yes . .
S1 Ru1 S2 89.429(13) yes 2_656 .
S1 Ru1 N1 85.59(4) yes 2_656 .
S1 Ru1 C1 94.49(5) yes 2_656 .
S1 Ru1 C2 176.86(4) yes 2_656 .
S2 Ru1 N1 84.04(4) yes . .
S2 Ru1 C1 91.77(5) yes . .
S2 Ru1 C2 91.81(5) yes . .
N1 Ru1 C1 175.80(6) yes . .
N1 Ru1 C2 91.67(5) yes . .
C1 Ru1 C2 88.36(6) yes . .
Ru1 S1 Ru1 96.685(13) yes . 2_656
Ru1 S1 C3 96.56(5) yes . .
Ru1 S1 C3 100.70(5) yes 2_656 .
Ru1 S2 C4 98.90(5) yes . .
Ru1 N1 C5 120.67(9) yes . .
Ru1 N1 C9 119.93(9) yes . .
C5 N1 C9 119.40(11) yes . .
C3 N2 C10 121.60(12) yes . .
C4 N3 C17 120.14(11) yes . .
Ru1 C1 O1 175.33(14) yes . .
Ru1 C2 O2 179.05(12) yes . .
S1 C3 N2 125.67(11) yes . .
S1 C3 C5 116.70(10) yes . .
N2 C3 C5 117.62(12) yes . .
S2 C4 N3 126.69(11) yes . .
S2 C4 C9 117.91(10) yes . .
N3 C4 C9 115.39(11) yes . .
N1 C5 C3 117.98(11) yes . .
N1 C5 C6 121.54(13) yes . .
C3 C5 C6 120.48(13) yes . .
C5 C6 C7 119.15(13) yes . .
C6 C7 C8 118.84(12) yes . .
C7 C8 C9 120.00(13) yes . .
N1 C9 C4 119.10(11) yes . .
N1 C9 C8 121.00(13) yes . .
C4 C9 C8 119.91(12) yes . .
N2 C10 C11 111.19(11) yes . .
C10 C11 C12 119.68(12) yes . .
C10 C11 C16 121.66(14) yes . .
C12 C11 C16 118.61(14) yes . .
C11 C12 C13 120.71(14) yes . .
C12 C13 C14 120.24(16) yes . .
C13 C14 C15 119.73(15) yes . .
C14 C15 C16 119.95(14) yes . .
C11 C16 C15 120.75(15) yes . .
N3 C17 C18 109.88(12) yes . .
C17 C18 C19 120.54(15) yes . .
C17 C18 C23 120.62(14) yes . .
C19 C18 C23 118.84(15) yes . .
C18 C19 C20 120.52(16) yes . .
C19 C20 C21 120.23(16) yes . .
C20 C21 C22 119.85(16) yes . .
C21 C22 C23 120.12(17) yes . .
C18 C23 C22 120.43(15) yes . .
C5 C6 H8 120.429 no . .
C7 C6 H8 120.426 no . .
C6 C7 H7 120.575 no . .
C8 C7 H7 120.580 no . .
C7 C8 H6 120.007 no . .
C9 C8 H6 119.997 no . .
N2 C10 H17A 109.388 no . .
N2 C10 H17B 109.387 no . .
C11 C10 H17A 109.401 no . .
C11 C10 H17B 109.402 no . .
H17A C10 H17B 108.010 no . .
C11 C12 H23 119.641 no . .
C13 C12 H23 119.645 no . .
C12 C13 H22 119.885 no . .
C14 C13 H22 119.879 no . .
C13 C14 H21 120.133 no . .
C15 C14 H21 120.137 no . .
C14 C15 H20 120.024 no . .
C16 C15 H20 120.021 no . .
C11 C16 H19 119.622 no . .
C15 C16 H19 119.625 no . .
N3 C17 H10A 109.691 no . .
N3 C17 H10B 109.694 no . .
C18 C17 H10A 109.685 no . .
C18 C17 H10B 109.687 no . .
H10A C17 H10B 108.177 no . .
C18 C19 H16 119.744 no . .
C20 C19 H16 119.737 no . .
C19 C20 H15 119.884 no . .
C21 C20 H15 119.886 no . .
C20 C21 H14 120.072 no . .
C22 C21 H14 120.076 no . .
C21 C22 H13 119.938 no . .
C23 C22 H13 119.940 no . .
C18 C23 H12 119.783 no . .
C22 C23 H12 119.789 no . .

loop_
_geom_bond_atom_site_label_1
_geom_bond_atom_site_label_2
_geom_bond_distance
_geom_bond_publ_flag
_geom_bond_site_symmetry_2
Ru1 S1 2.4042(4) yes .
Ru1 S1 2.5098(4) yes 2_656
Ru1 S2 2.3743(4) yes .
Ru1 N1 2.1039(10) yes .
Ru1 C1 1.8952(13) yes .
Ru1 C2 1.8723(16) yes .
S1 C3 1.8066(13) yes .
S2 C4 1.7666(12) yes .
O1 C1 1.1387(16) yes .
O2 C2 1.1357(19) yes .
N1 C5 1.3555(18) yes .
N1 C9 1.3505(18) yes .
N2 C3 1.2626(19) yes .
N2 C10 1.4578(19) yes .
N3 C4 1.2779(18) yes .
N3 C17 1.4618(19) yes .
C3 C5 1.4919(19) yes .
C4 C9 1.496(2) yes .
C5 C6 1.3891(17) yes .
C6 C7 1.387(2) yes .
C7 C8 1.383(2) yes .
C8 C9 1.3868(17) yes .
C10 C11 1.516(2) yes .
C11 C12 1.389(3) yes .
C11 C16 1.3911(19) yes .
C12 C13 1.391(3) yes .
C13 C14 1.381(3) yes .
C14 C15 1.386(3) yes .
C15 C16 1.392(3) yes .
C17 C18 1.512(3) yes .
C18 C19 1.393(3) yes .
C18 C23 1.395(3) yes .
C19 C20 1.389(3) yes .
C20 C21 1.381(3) yes .
C21 C22 1.387(3) yes .
C22 C23 1.389(3) yes .
C6 H8 0.930 no .
C7 H7 0.930 no .
C8 H6 0.930 no .
C10 H17A 0.970 no .
C10 H17B 0.970 no .
C12 H23 0.930 no .
C13 H22 0.930 no .
C14 H21 0.930 no .
C15 H20 0.930 no .
C16 H19 0.930 no .
C17 H10A 0.970 no .
C17 H10B 0.970 no .
C19 H16 0.930 no .
C20 H15 0.930 no .
C21 H14 0.930 no .
C22 H13 0.930 no .
C23 H12 0.930 no .

loop_
_geom_contact_atom_site_label_1
_geom_contact_atom_site_label_2
_geom_contact_distance
_geom_contact_publ_flag
_geom_contact_site_symmetry_2
S1 C10 3.0883(15) no .
S2 C17 3.0714(15) no .
O1 C2 3.4920(17) no .
O1 C3 3.3726(19) no 2_656
O1 C5 3.3284(19) no 2_656
O1 C6 3.256(2) no 2_656
O2 C1 3.4993(19) no .
N1 N2 3.5476(17) no .
N1 N3 3.5701(17) no .
N1 C7 2.7741(16) no .
N2 C1 3.530(2) no 2_656
N2 C6 2.8089(19) no .
N2 C16 2.814(2) no .
N3 C8 2.7364(19) no .
N3 C19 3.530(2) no .
N3 C23 2.996(2) no .
C1 C3 2.997(2) no 2_656
C1 C5 3.168(2) no 2_656
C1 C6 3.564(3) no 2_656
C2 C3 3.5675(19) no .
C2 C5 3.5510(19) no .
C4 C18 3.354(2) no .
C4 C23 3.530(3) no .
C5 C8 2.7306(19) no .
C6 C9 2.746(2) no .
C11 C14 2.796(2) no .
C12 C15 2.768(2) no .
C13 C16 2.765(3) no .
C18 C21 2.792(3) no .
C19 C22 2.771(3) no .
C20 C23 2.772(3) no .
S1 O2 3.2306(10) no 2_556
O1 O2 3.1534(17) no 2_556
O1 C2 3.4766(19) no 2_556
O1 C10 3.5372(19) no 2_556
O2 S1 3.2306(10) no 2_556
O2 O1 3.1534(17) no 2_556
O2 N1 3.3967(17) no 1_455
O2 C1 3.1472(19) no 2_556
O2 C7 3.4235(19) no 1_455
O2 C8 3.1991(19) no 1_455
O2 C8 3.2936(16) no 2_666
O2 C9 3.1912(19) no 1_455
N1 O2 3.3967(17) no 1_655
N3 C5 3.527(2) no 2_666
N3 C6 3.403(2) no 2_666
N3 C7 3.574(2) no 2_666
C1 O2 3.1472(19) no 2_556
C1 C2 3.503(2) no 2_556
C2 O1 3.4766(19) no 2_556
C2 C1 3.503(2) no 2_556
C2 C8 3.5362(19) no 2_666
C4 C7 3.446(3) no 2_666
C4 C8 3.495(2) no 2_666
C5 N3 3.527(2) no 2_666
C6 N3 3.403(2) no 2_666
C6 C17 3.409(3) no 2_666
C7 O2 3.4235(19) no 1_655
C7 N3 3.574(2) no 2_666
C7 C4 3.446(3) no 2_666
C8 O2 3.1991(19) no 1_655
C8 O2 3.2936(16) no 2_666
C8 C2 3.5362(19) no 2_666
C8 C4 3.495(2) no 2_666
C8 C8 3.452(2) no 2_766
C8 C9 3.478(2) no 2_666
C9 O2 3.1912(19) no 1_655
C9 C8 3.478(2) no 2_666
C9 C9 3.598(2) no 2_666
C10 O1 3.5372(19) no 2_556
C11 C13 3.554(3) no 2_657
C12 C14 3.577(3) no 2_657
C13 C11 3.554(3) no 2_657
C14 C12 3.577(3) no 2_657
C17 C6 3.409(3) no 2_666
C20 C20 3.581(3) no 2_765
C20 C21 3.457(3) no 2_765
C21 C20 3.457(3) no 2_765
S1 H17A 3.1075 no .
S1 H17B 2.8392 no .
S2 H10B 2.5228 no .
S2 H12 3.3160 no .
S2 H17A 3.0936 no 2_656
O1 H8 3.1412 no 2_656
N1 H6 3.2158 no .
N1 H8 3.2296 no .
N2 H8 2.5447 no .
N2 H19 2.4753 no .
N3 H6 2.4247 no .
N3 H12 2.8468 no .
C3 H8 2.6613 no .
C3 H17A 2.6974 no .
C3 H17B 2.5777 no .
C4 H6 2.6440 no .
C4 H10A 3.0334 no .
C4 H10B 2.4432 no .
C4 H12 3.0377 no .
C5 H7 3.2385 no .
C6 H6 3.2274 no .
C8 H8 3.2294 no .
C9 H7 3.2415 no .
C10 H12 3.5006 no 2_656
C10 H19 2.6906 no .
C10 H23 2.6491 no .
C11 H20 3.2563 no .
C11 H22 3.2518 no .
C12 H17A 2.8573 no .
C12 H17B 2.6492 no .
C12 H19 3.2311 no .
C12 H21 3.2430 no .
C13 H20 3.2319 no .
C14 H19 3.2416 no .
C14 H23 3.2386 no .
C15 H22 3.2318 no .
C16 H17A 3.0396 no .
C16 H17B 3.2441 no .
C16 H21 3.2456 no .
C16 H23 3.2316 no .
C17 H12 2.6730 no .
C17 H16 2.6692 no .
C18 H13 3.2539 no .
C18 H15 3.2526 no .
C19 H10A 2.5630 no .
C19 H10B 3.1249 no .
C19 H12 3.2413 no .
C19 H14 3.2409 no .
C20 H13 3.2339 no .
C21 H12 3.2430 no .
C21 H16 3.2376 no .
C22 H15 3.2345 no .
C22 H23 3.1874 no 2_656
C23 H10A 3.3115 no .
C23 H10B 2.7873 no .
C23 H14 3.2451 no .
C23 H16 3.2413 no .
C23 H23 3.4853 no 2_656
H6 H7 2.3216 no .
H7 H8 2.3306 no .
H8 H19 3.0556 no .
H10A H12 3.5926 no .
H10A H16 2.3556 no .
H10B H12 2.7486 no .
H10B H16 3.3034 no .
H12 H13 2.3155 no .
H12 H17A 3.0250 no 2_656
H12 H17B 3.0980 no 2_656
H12 H23 3.2396 no 2_656
H13 H14 2.3173 no .
H13 H23 2.6863 no 2_656
H14 H15 2.3102 no .
H15 H16 2.3138 no .
H17A H19 3.1759 no .
H17A H23 2.8806 no .
H17B H19 3.4852 no .
H17B H23 2.5050 no .
H19 H20 2.3175 no .
H20 H21 2.3178 no .
H21 H22 2.3108 no .
H22 H23 2.3146 no .
S2 H7 3.5018 no 2_666
S2 H13 3.2379 no 1_455
S2 H21 3.3047 no 1_554
O1 H17B 2.7267 no 2_556
O2 H6 3.5650 no 1_455
O2 H6 2.4929 no 2_666
O2 H7 3.3014 no 2_666
N1 H6 3.5414 no 2_666
N2 H10A 2.8066 no 2_666
N2 H16 3.5296 no 2_666
N3 H7 3.0992 no 2_766
C1 H17B 3.4406 no 2_556
C2 H6 2.8424 no 2_666
C2 H7 3.5726 no 2_666
C3 H10A 3.2894 no 2_666
C5 H10A 3.1642 no 2_666
C6 H10A 2.8663 no 2_666
C6 H10B 3.4853 no 2_666
C7 H6 3.1512 no 2_766
C8 H6 2.9818 no 2_766
C8 H7 3.5669 no 2_766
C9 H6 3.5223 no 2_666
C11 H16 3.0248 no 2_666
C11 H22 3.5369 no 2_657
C12 H16 3.5709 no 2_666
C12 H22 3.2730 no 2_557
C13 H13 3.5540 no 1_456
C13 H17A 3.5149 no 2_657
C13 H22 3.2464 no 2_557
C13 H23 3.5968 no 2_557
C14 H10B 3.3496 no 1_556
C14 H13 3.2722 no 1_456
C14 H14 3.1503 no 1_456
C14 H17A 3.2946 no 2_657
C14 H23 3.5548 no 2_657
C15 H14 3.4796 no 1_456
C15 H15 3.4555 no 2_766
C15 H16 3.3217 no 2_666
C15 H23 3.5703 no 2_657
C16 H10A 3.3786 no 2_666
C16 H15 3.1214 no 2_766
C16 H16 2.8719 no 2_666
C16 H22 3.5744 no 2_657
C17 H8 3.3116 no 2_666
C17 H14 3.5607 no 1_455
C17 H21 3.3423 no 1_554
C18 H7 3.0732 no 2_766
C18 H8 3.5385 no 2_766
C18 H20 2.9308 no 1_554
C18 H21 3.4283 no 1_554
C19 H8 3.1476 no 2_766
C19 H20 3.0915 no 1_554
C20 H8 2.9727 no 2_766
C20 H14 3.1504 no 2_765
C20 H15 3.3656 no 2_765
C20 H19 2.9908 no 2_766
C20 H20 3.3260 no 1_554
C21 H8 3.1939 no 2_766
C21 H10B 3.2076 no 1_655
C21 H15 3.0292 no 2_765
C21 H19 3.3146 no 2_766
C21 H20 3.4204 no 1_554
C21 H21 3.4442 no 1_654
C22 H7 3.1611 no 2_766
C22 H8 3.5631 no 2_766
C22 H10B 3.3571 no 1_655
C22 H20 3.2770 no 1_554
C22 H21 3.3695 no 1_654
C23 H7 2.7856 no 2_766
C23 H20 3.0251 no 1_554
C23 H21 3.3600 no 1_554
H6 O2 3.5650 no 1_655
H6 O2 2.4929 no 2_666
H6 N1 3.5414 no 2_666
H6 C2 2.8424 no 2_666
H6 C7 3.1512 no 2_766
H6 C8 2.9818 no 2_766
H6 C9 3.5223 no 2_666
H6 H6 2.7564 no 2_766
H6 H7 3.0434 no 2_766
H7 S2 3.5018 no 2_666
H7 O2 3.3014 no 2_666
H7 N3 3.0992 no 2_766
H7 C2 3.5726 no 2_666
H7 C8 3.5669 no 2_766
H7 C18 3.0732 no 2_766
H7 C22 3.1611 no 2_766
H7 C23 2.7856 no 2_766
H7 H6 3.0434 no 2_766
H7 H12 2.9317 no 2_766
H7 H13 3.5051 no 2_766
H8 C17 3.3116 no 2_666
H8 C18 3.5385 no 2_766
H8 C19 3.1476 no 2_766
H8 C20 2.9727 no 2_766
H8 C21 3.1939 no 2_766
H8 C22 3.5631 no 2_766
H8 H10A 2.6534 no 2_666
H8 H10B 3.2851 no 2_666
H8 H14 3.5891 no 2_766
H8 H15 3.2628 no 2_766
H8 H16 3.5135 no 2_766
H10A N2 2.8066 no 2_666
H10A C3 3.2894 no 2_666
H10A C5 3.1642 no 2_666
H10A C6 2.8663 no 2_666
H10A C16 3.3786 no 2_666
H10A H8 2.6534 no 2_666
H10A H14 3.4086 no 1_455
H10A H19 2.8510 no 2_666
H10B C6 3.4853 no 2_666
H10B C14 3.3496 no 1_554
H10B C21 3.2076 no 1_455
H10B C22 3.3571 no 1_455
H10B H8 3.2851 no 2_666
H10B H13 3.1514 no 1_455
H10B H14 2.8823 no 1_455
H10B H20 3.3518 no 1_554
H10B H21 2.5423 no 1_554
H12 H7 2.9317 no 2_766
H12 H20 3.4539 no 1_554
H12 H21 3.1681 no 1_554
H13 S2 3.2379 no 1_655
H13 C13 3.5540 no 1_654
H13 C14 3.2722 no 1_654
H13 H7 3.5051 no 2_766
H13 H10B 3.1514 no 1_655
H13 H21 2.7138 no 1_654
H13 H22 3.2525 no 1_654
H14 C14 3.1503 no 1_654
H14 C15 3.4796 no 1_654
H14 C17 3.5607 no 1_655
H14 C20 3.1504 no 2_765
H14 H8 3.5891 no 2_766
H14 H10A 3.4086 no 1_655
H14 H10B 2.8823 no 1_655
H14 H15 2.8311 no 2_765
H14 H19 3.0566 no 2_766
H14 H20 3.4455 no 1_654
H14 H20 3.2114 no 2_766
H14 H21 2.8682 no 1_654
H15 C15 3.4555 no 2_766
H15 C16 3.1214 no 2_766
H15 C20 3.3656 no 2_765
H15 C21 3.0292 no 2_765
H15 H8 3.2628 no 2_766
H15 H14 2.8311 no 2_765
H15 H15 3.4002 no 2_765
H15 H19 2.4387 no 2_766
H15 H20 3.1038 no 2_766
H16 N2 3.5296 no 2_666
H16 C11 3.0248 no 2_666
H16 C12 3.5709 no 2_666
H16 C15 3.3217 no 2_666
H16 C16 2.8719 no 2_666
H16 H8 3.5135 no 2_766
H16 H19 3.0398 no 2_666
H16 H20 3.5587 no 1_554
H17A C13 3.5149 no 2_657
H17A C14 3.2946 no 2_657
H17A H21 2.9073 no 2_657
H17A H22 3.3069 no 2_657
H17B O1 2.7267 no 2_556
H17B C1 3.4406 no 2_556
H19 C20 2.9908 no 2_766
H19 C21 3.3146 no 2_766
H19 H10A 2.8510 no 2_666
H19 H14 3.0566 no 2_766
H19 H15 2.4387 no 2_766
H19 H16 3.0398 no 2_666
H20 C18 2.9308 no 1_556
H20 C19 3.0915 no 1_556
H20 C20 3.3260 no 1_556
H20 C21 3.4204 no 1_556
H20 C22 3.2770 no 1_556
H20 C23 3.0251 no 1_556
H20 H10B 3.3518 no 1_556
H20 H12 3.4539 no 1_556
H20 H14 3.4455 no 1_456
H20 H14 3.2114 no 2_766
H20 H15 3.1038 no 2_766
H20 H16 3.5587 no 1_556
H21 S2 3.3047 no 1_556
H21 C17 3.3423 no 1_556
H21 C18 3.4283 no 1_556
H21 C21 3.4442 no 1_456
H21 C22 3.3695 no 1_456
H21 C23 3.3600 no 1_556
H21 H10B 2.5423 no 1_556
H21 H12 3.1681 no 1_556
H21 H13 2.7138 no 1_456
H21 H14 2.8682 no 1_456
H21 H17A 2.9073 no 2_657
H22 C11 3.5369 no 2_657
H22 C12 3.2730 no 2_557
H22 C13 3.2464 no 2_557
H22 C16 3.5744 no 2_657
H22 H13 3.2525 no 1_456
H22 H17A 3.3069 no 2_657
H22 H22 2.8258 no 2_557
H22 H23 2.8707 no 2_557
H23 C13 3.5968 no 2_557
H23 C14 3.5548 no 2_657
H23 C15 3.5703 no 2_657
H23 H22 2.8707 no 2_557

loop_
_geom_torsion_atom_site_label_1
_geom_torsion_atom_site_label_2
_geom_torsion_atom_site_label_3
_geom_torsion_atom_site_label_4
_geom_torsion
_geom_torsion_publ_flag
_geom_torsion_site_symmetry_1
_geom_torsion_site_symmetry_3
_geom_torsion_site_symmetry_4
S1 Ru1 S1 Ru1 -0.0 no . 2_656 2_656
S1 Ru1 S1 C3 98.004(15) no . 2_656 2_656
S1 Ru1 S1 Ru1 0.0 no 2_656 . 2_656
S1 Ru1 S1 C3 101.638(15) no 2_656 . .
S1 Ru1 N1 C5 -9.60(8) no . . .
S1 Ru1 N1 C9 170.21(9) no . . .
N1 Ru1 S1 Ru1 -86.31(4) no . . 2_656
N1 Ru1 S1 C3 15.33(4) no . . .
C1 Ru1 S1 Ru1 93.32(5) no . . 2_656
C1 Ru1 S1 C3 -165.05(5) no . . .
C2 Ru1 S1 Ru1 -177.43(4) no . . 2_656
C2 Ru1 S1 C3 -75.79(4) no . . .
S1 Ru1 S2 C4 -83.079(16) no 2_656 . .
S2 Ru1 S1 Ru1 167.892(11) no . 2_656 2_656
S2 Ru1 S1 C3 -94.104(15) no . 2_656 2_656
S1 Ru1 N1 C5 -93.37(8) no 2_656 . .
S1 Ru1 N1 C9 86.44(8) no 2_656 . .
N1 Ru1 S1 Ru1 83.83(4) no . 2_656 2_656
N1 Ru1 S1 C3 -178.17(4) no . 2_656 2_656
C1 Ru1 S1 Ru1 -100.38(5) no . 2_656 2_656
C1 Ru1 S1 C3 -2.38(5) no . 2_656 2_656
S2 Ru1 N1 C5 176.74(9) no . . .
S2 Ru1 N1 C9 -3.44(8) no . . .
N1 Ru1 S2 C4 2.55(4) no . . .
C1 Ru1 S2 C4 -177.55(5) no . . .
C2 Ru1 S2 C4 94.03(4) no . . .
C2 Ru1 N1 C5 85.10(9) no . . .
C2 Ru1 N1 C9 -95.09(9) no . . .
Ru1 S1 C3 N2 158.69(11) no . . .
Ru1 S1 C3 C5 -22.56(9) no . . .
Ru1 S1 C3 N2 -103.21(11) no 2_656 . .
Ru1 S1 C3 C5 75.55(9) no 2_656 . .
Ru1 S2 C4 N3 179.23(11) no . . .
Ru1 S2 C4 C9 -2.04(10) no . . .
Ru1 N1 C5 C3 -2.98(17) no . . .
Ru1 N1 C5 C6 176.52(8) no . . .
Ru1 N1 C9 C4 3.06(17) no . . .
Ru1 N1 C9 C8 -177.07(8) no . . .
C5 N1 C9 C4 -177.12(12) no . . .
C5 N1 C9 C8 2.7(2) no . . .
C9 N1 C5 C3 177.21(12) no . . .
C9 N1 C5 C6 -3.3(2) no . . .
C3 N2 C10 C11 -169.22(13) no . . .
C10 N2 C3 S1 -0.2(3) no . . .
C10 N2 C3 C5 -178.93(12) no . . .
C4 N3 C17 C18 -111.47(14) no . . .
C17 N3 C4 S2 -1.4(3) no . . .
C17 N3 C4 C9 179.89(12) no . . .
S1 C3 C5 N1 19.62(17) no . . .
S1 C3 C5 C6 -159.89(10) no . . .
N2 C3 C5 N1 -161.52(13) no . . .
N2 C3 C5 C6 19.0(2) no . . .
S2 C4 C9 N1 -0.26(18) no . . .
S2 C4 C9 C8 179.86(9) no . . .
N3 C4 C9 N1 178.61(12) no . . .
N3 C4 C9 C8 -1.3(2) no . . .
N1 C5 C6 C7 1.4(3) no . . .
C3 C5 C6 C7 -179.08(12) no . . .
C5 C6 C7 C8 1.0(3) no . . .
C6 C7 C8 C9 -1.5(3) no . . .
C7 C8 C9 N1 -0.4(3) no . . .
C7 C8 C9 C4 179.50(12) no . . .
N2 C10 C11 C12 162.39(12) no . . .
N2 C10 C11 C16 -20.22(19) no . . .
C10 C11 C12 C13 177.22(13) no . . .
C10 C11 C16 C15 -177.38(13) no . . .
C12 C11 C16 C15 0.0(3) no . . .
C16 C11 C12 C13 -0.3(3) no . . .
C11 C12 C13 C14 0.3(3) no . . .
C12 C13 C14 C15 -0.2(3) no . . .
C13 C14 C15 C16 -0.0(3) no . . .
C14 C15 C16 C11 0.1(3) no . . .
N3 C17 C18 C19 -122.03(12) no . . .
N3 C17 C18 C23 57.94(15) no . . .
C17 C18 C19 C20 -179.33(10) no . . .
C17 C18 C23 C22 -179.95(11) no . . .
C19 C18 C23 C22 0.02(19) no . . .
C23 C18 C19 C20 0.69(19) no . . .
C18 C19 C20 C21 -1.0(2) no . . .
C19 C20 C21 C22 0.6(2) no . . .
C20 C21 C22 C23 0.1(2) no . . .
C21 C22 C23 C18 -0.4(2) no . . .
